data_4035918
loop_
_publ_author_name
'Chang, Meng-Yang'
'Chen, Han-Yu'
'Tsai, Yu-Lin'

_publ_section_title
;
 Intramolecular Benzannulation of 3-Sulfonyl-2-benzylchromen-4-ones:
 Synthesis of Sulfonyl Dibenzooxabicyclo[3.3.1]nonanes.
;
_journal_issue 1
_journal_name_full 'The Journal of organic chemistry'
_journal_page_first 443
_journal_page_last 449
_journal_paper_doi 10.1021/acs.joc.8b02726
_journal_volume 84
_journal_year 2019
_chemical_formula_sum 'C25 H24 O5 S'
_chemical_formula_weight 436.50
_space_group_crystal_system monoclinic
_space_group_IT_number 14
_space_group_name_Hall '-P 2ybc'
_space_group_name_H-M_alt 'P 1 21/c 1'
_atom_sites_solution_hydrogens geom
_audit_creation_method SHELXL-2014/6
_cell_angle_alpha 90
_cell_angle_beta 106.925(13)
_cell_angle_gamma 90
_cell_formula_units_Z 4
_cell_length_a 12.756(4)
_cell_length_b 8.772(3)
_cell_length_c 19.326(6)
_cell_measurement_reflns_used 5013
_cell_measurement_temperature 100(2)
_cell_measurement_theta_max 25.9608
_cell_measurement_theta_min 2.3449
_cell_volume 2068.8(12)
_computing_cell_refinement 'SAINT V8.34A (Bruker AXS Inc., 2013)'
_computing_data_collection 'Bruker APEX2'
_computing_data_reduction 'SAINT V8.34A (Bruker AXS Inc., 2013)'
_computing_molecular_graphics 'Bruker SHELXTL'
_computing_publication_material 'Bruker SHELXTL'
_computing_structure_refinement 'SHELXL-2014/6 (Sheldrick, 2014)'
_diffrn_ambient_temperature 100(2)
_diffrn_detector_area_resol_mean 8.3333
_diffrn_measured_fraction_theta_full 0.999
_diffrn_measured_fraction_theta_max 0.995
_diffrn_measurement_device_type 'Bruker APEX-II CCD'
_diffrn_measurement_method '\f and \w scans'
_diffrn_radiation_type MoK\a
_diffrn_radiation_wavelength 0.71073
_diffrn_reflns_av_R_equivalents 0.0499
_diffrn_reflns_av_unetI/netI 0.0501
_diffrn_reflns_Laue_measured_fraction_full 0.999
_diffrn_reflns_Laue_measured_fraction_max 0.995
_diffrn_reflns_limit_h_max 15
_diffrn_reflns_limit_h_min -15
_diffrn_reflns_limit_k_max 10
_diffrn_reflns_limit_k_min -8
_diffrn_reflns_limit_l_max 23
_diffrn_reflns_limit_l_min -24
_diffrn_reflns_number 14209
_diffrn_reflns_point_group_measured_fraction_full 0.999
_diffrn_reflns_point_group_measured_fraction_max 0.995
_diffrn_reflns_theta_full 25.242
_diffrn_reflns_theta_max 26.329
_diffrn_reflns_theta_min 1.669
_exptl_absorpt_coefficient_mu 0.193
_exptl_absorpt_correction_T_max 0.9485
_exptl_absorpt_correction_T_min 0.7131
_exptl_absorpt_correction_type multi-scan
_exptl_absorpt_process_details 'SADABS V2014/4 (Bruker AXS Inc.)'
_exptl_crystal_colour Colorless
_exptl_crystal_density_diffrn 1.402
_exptl_crystal_density_meas ?
_exptl_crystal_density_method 'not measured'
_exptl_crystal_description Columnar
_exptl_crystal_F_000 920
_exptl_crystal_size_max 0.25
_exptl_crystal_size_mid 0.12
_exptl_crystal_size_min 0.10
_refine_diff_density_max 0.399
_refine_diff_density_min -0.546
_refine_diff_density_rms 0.057
_refine_ls_extinction_method none
_refine_ls_goodness_of_fit_ref 1.025
_refine_ls_hydrogen_treatment constr
_refine_ls_matrix_type full
_refine_ls_number_parameters 283
_refine_ls_number_reflns 4177
_refine_ls_number_restraints 0
_refine_ls_restrained_S_all 1.025
_refine_ls_R_factor_all 0.0579
_refine_ls_R_factor_gt 0.0438
_refine_ls_shift/su_max 0.008
_refine_ls_shift/su_mean 0.000
_refine_ls_structure_factor_coef Fsqd
_refine_ls_weighting_details 'w=1/[\s^2^(Fo^2^)+(0.0540P)^2^+0.8525P] where P=(Fo^2^+2Fc^2^)/3'
_refine_ls_weighting_scheme calc
_refine_ls_wR_factor_gt 0.1056
_refine_ls_wR_factor_ref 0.1156
_reflns_Friedel_coverage 0.000
_reflns_number_gt 3388
_reflns_number_total 4177
_reflns_threshold_expression 'I > 2\s(I)'
_cod_data_source_file jo8b02726_si_001.cif
_cod_data_source_block 180707LT_0m_a
_cod_depositor_comments
;
The following automatic conversions were performed:

data item '_exptl_crystal_density_meas' value 'not measured' was
changed to '?' -- the value is perceived as not measured.

Automatic conversion script
Id: cif_fix_values 6909 2019-04-08 15:41:33Z antanas 
;
_cod_original_cell_volume 2068.7(11)
_cod_original_sg_symbol_H-M 'P 21/c'
_cod_database_code 4035918
_shelx_space_group_comment
;
The symmetry employed for this shelxl refinement is uniquely defined
by the following loop, which should always be used as a source of
symmetry information in preference to the above space-group names.
They are only intended as comments.
;
_shelxl_version_number 2014/6

loop_
_space_group_symop_operation_xyz
'x, y, z'
'-x, y+1/2, -z+1/2'
'-x, -y, -z'
'x, -y-1/2, z-1/2'

loop_
_atom_site_label
_atom_site_type_symbol
_atom_site_fract_x
_atom_site_fract_y
_atom_site_fract_z
_atom_site_U_iso_or_equiv
_atom_site_adp_type
_atom_site_occupancy
_atom_site_site_symmetry_order
_atom_site_calc_flag
_atom_site_refinement_flags_posn
_atom_site_refinement_flags_adp
C1 C 0.14323(14) 0.5372(2) 0.62159(10) 0.0179(4) Uani 1 1 d . .
H1 H 0.0644 0.5125 0.6150 0.021 Uiso 1 1 calc R U
C2 C 0.19217(15) 0.3992(2) 0.59397(10) 0.0191(4) Uani 1 1 d . .
H2 H 0.1604 0.3940 0.5402 0.023 Uiso 1 1 calc R U
C3 C 0.16034(15) 0.2540(2) 0.62665(10) 0.0198(4) Uani 1 1 d . .
H3A H 0.0867 0.2217 0.5967 0.024 Uiso 1 1 calc R U
H3B H 0.2126 0.1723 0.6240 0.024 Uiso 1 1 calc R U
C4 C 0.15838(14) 0.2684(2) 0.70491(10) 0.0170(4) Uani 1 1 d . .
C5 C 0.13906(14) 0.1371(2) 0.74116(10) 0.0185(4) Uani 1 1 d . .
H5 H 0.1317 0.0411 0.7175 0.022 Uiso 1 1 calc R U
C6 C 0.13067(14) 0.1461(2) 0.81101(10) 0.0172(4) Uani 1 1 d . .
C7 C 0.13954(14) 0.2881(2) 0.84625(10) 0.0180(4) Uani 1 1 d . .
C8 C 0.15961(14) 0.4165(2) 0.81053(10) 0.0183(4) Uani 1 1 d . .
H8 H 0.1667 0.5127 0.8340 0.022 Uiso 1 1 calc R U
C9 C 0.16964(14) 0.4070(2) 0.73999(10) 0.0174(4) Uani 1 1 d . .
C10 C 0.19751(15) 0.5492(2) 0.70356(10) 0.0179(4) Uani 1 1 d . .
H10 H 0.1695 0.6416 0.7228 0.022 Uiso 1 1 calc R U
C11 C 0.32129(15) 0.5619(2) 0.71813(10) 0.0195(4) Uani 1 1 d . .
C12 C 0.38947(16) 0.6382(2) 0.77761(11) 0.0250(5) Uani 1 1 d . .
H12 H 0.3581 0.6852 0.8112 0.030 Uiso 1 1 calc R U
C13 C 0.50185(17) 0.6473(3) 0.78912(12) 0.0316(5) Uani 1 1 d . .
H13 H 0.5469 0.6972 0.8309 0.038 Uiso 1 1 calc R U
C14 C 0.54813(17) 0.5827(3) 0.73904(12) 0.0322(5) Uani 1 1 d . .
H14 H 0.6246 0.5916 0.7456 0.039 Uiso 1 1 calc R U
C15 C 0.48247(16) 0.5056(2) 0.67964(12) 0.0287(5) Uani 1 1 d . .
H15 H 0.5139 0.4617 0.6453 0.034 Uiso 1 1 calc R U
C16 C 0.36981(15) 0.4921(2) 0.67013(10) 0.0197(4) Uani 1 1 d . .
C17 C 0.11858(16) -0.1234(2) 0.82074(11) 0.0242(4) Uani 1 1 d . .
H17A H 0.0619 -0.1319 0.7741 0.036 Uiso 1 1 calc R U
H17B H 0.1066 -0.2016 0.8539 0.036 Uiso 1 1 calc R U
H17C H 0.1909 -0.1379 0.8136 0.036 Uiso 1 1 calc R U
C18 C 0.12283(17) 0.4327(2) 0.94679(11) 0.0251(5) Uani 1 1 d . .
H18A H 0.1931 0.4854 0.9546 0.038 Uiso 1 1 calc R U
H18B H 0.1076 0.4186 0.9933 0.038 Uiso 1 1 calc R U
H18C H 0.0643 0.4938 0.9146 0.038 Uiso 1 1 calc R U
C19 C 0.27392(15) 0.7349(2) 0.55587(10) 0.0191(4) Uani 1 1 d . .
C20 C 0.35220(16) 0.8308(2) 0.59943(11) 0.0222(4) Uani 1 1 d . .
H20 H 0.3369 0.8859 0.6377 0.027 Uiso 1 1 calc R U
C21 C 0.45385(17) 0.8455(2) 0.58638(11) 0.0268(5) Uani 1 1 d . .
H21 H 0.5075 0.9113 0.6161 0.032 Uiso 1 1 calc R U
C22 C 0.47802(17) 0.7656(2) 0.53065(11) 0.0262(5) Uani 1 1 d . .
C23 C 0.39714(17) 0.6714(3) 0.48724(11) 0.0279(5) Uani 1 1 d . .
H23 H 0.4119 0.6171 0.4486 0.034 Uiso 1 1 calc R U
C24 C 0.29510(16) 0.6552(2) 0.49927(10) 0.0242(5) Uani 1 1 d . .
H24 H 0.2409 0.5906 0.4692 0.029 Uiso 1 1 calc R U
C25 C 0.59031(19) 0.7792(3) 0.51895(14) 0.0399(6) Uani 1 1 d . .
H25A H 0.5982 0.8805 0.4997 0.060 Uiso 1 1 calc R U
H25B H 0.5981 0.7012 0.4845 0.060 Uiso 1 1 calc R U
H25C H 0.6471 0.7647 0.5651 0.060 Uiso 1 1 calc R U
O1 O 0.06441(11) 0.69145(17) 0.50243(7) 0.0258(3) Uani 1 1 d . .
O2 O 0.13170(11) 0.83564(16) 0.61839(7) 0.0248(3) Uani 1 1 d . .
O3 O 0.11323(11) 0.02385(15) 0.85079(7) 0.0217(3) Uani 1 1 d . .
O4 O 0.12785(11) 0.28742(15) 0.91453(7) 0.0221(3) Uani 1 1 d . .
O5 O 0.31116(10) 0.40987(16) 0.61088(7) 0.0229(3) Uani 1 1 d . .
S1 S 0.14473(4) 0.71215(6) 0.57233(2) 0.01875(14) Uani 1 1 d . .

loop_
_atom_site_aniso_label
_atom_site_aniso_U_11
_atom_site_aniso_U_22
_atom_site_aniso_U_33
_atom_site_aniso_U_23
_atom_site_aniso_U_13
_atom_site_aniso_U_12
C1 0.0151(9) 0.0222(11) 0.0163(9) 0.0012(8) 0.0047(7) -0.0002(7)
C2 0.0184(9) 0.0223(11) 0.0157(9) -0.0009(8) 0.0038(7) 0.0011(8)
C3 0.0217(9) 0.0208(11) 0.0168(10) -0.0017(8) 0.0056(8) 0.0006(8)
C4 0.0126(8) 0.0221(11) 0.0160(9) 0.0000(8) 0.0036(7) 0.0006(7)
C5 0.0146(9) 0.0187(10) 0.0208(10) -0.0023(8) 0.0032(7) 0.0009(7)
C6 0.0142(9) 0.0182(10) 0.0184(9) 0.0043(8) 0.0034(7) 0.0006(7)
C7 0.0161(9) 0.0222(11) 0.0157(9) -0.0006(8) 0.0045(7) 0.0011(7)
C8 0.0187(9) 0.0192(10) 0.0166(9) -0.0029(8) 0.0047(7) 0.0000(7)
C9 0.0147(9) 0.0196(11) 0.0174(9) 0.0005(8) 0.0038(7) 0.0006(7)
C10 0.0210(9) 0.0171(10) 0.0161(10) -0.0013(8) 0.0060(7) 0.0014(7)
C11 0.0209(10) 0.0175(10) 0.0183(10) 0.0058(8) 0.0032(8) 0.0000(8)
C12 0.0300(11) 0.0203(11) 0.0208(10) 0.0027(9) 0.0015(8) -0.0044(8)
C13 0.0276(11) 0.0266(12) 0.0316(12) 0.0062(10) -0.0055(9) -0.0075(9)
C14 0.0177(10) 0.0315(13) 0.0423(14) 0.0143(11) 0.0007(9) -0.0038(9)
C15 0.0224(10) 0.0290(12) 0.0360(12) 0.0104(10) 0.0105(9) 0.0031(9)
C16 0.0200(9) 0.0189(11) 0.0182(10) 0.0038(8) 0.0025(8) 0.0005(8)
C17 0.0256(10) 0.0209(11) 0.0252(11) 0.0002(9) 0.0058(8) -0.0004(8)
C18 0.0327(11) 0.0266(12) 0.0190(10) -0.0040(9) 0.0120(8) -0.0036(9)
C19 0.0212(9) 0.0198(10) 0.0160(9) 0.0039(8) 0.0052(7) 0.0005(8)
C20 0.0270(10) 0.0195(11) 0.0202(10) -0.0005(8) 0.0070(8) -0.0003(8)
C21 0.0275(11) 0.0241(12) 0.0271(11) 0.0001(9) 0.0055(9) -0.0055(9)
C22 0.0264(11) 0.0294(12) 0.0242(11) 0.0053(9) 0.0095(9) -0.0010(9)
C23 0.0313(11) 0.0347(13) 0.0207(11) -0.0001(9) 0.0122(9) -0.0009(9)
C24 0.0271(10) 0.0277(12) 0.0169(10) 0.0000(9) 0.0048(8) -0.0032(9)
C25 0.0318(12) 0.0492(16) 0.0447(14) -0.0010(12) 0.0204(11) -0.0056(11)
O1 0.0201(7) 0.0339(9) 0.0195(7) 0.0061(6) -0.0001(6) 0.0024(6)
O2 0.0271(7) 0.0207(8) 0.0280(8) -0.0002(6) 0.0102(6) 0.0049(6)
O3 0.0282(7) 0.0181(7) 0.0208(7) 0.0029(6) 0.0100(6) -0.0004(6)
O4 0.0297(7) 0.0227(8) 0.0159(7) -0.0007(6) 0.0096(6) 0.0001(6)
O5 0.0195(7) 0.0273(8) 0.0230(7) -0.0023(6) 0.0078(6) 0.0015(6)
S1 0.0173(2) 0.0209(3) 0.0174(3) 0.0025(2) 0.00402(18) 0.00230(18)

loop_
_atom_type_symbol
_atom_type_description
_atom_type_scat_dispersion_real
_atom_type_scat_dispersion_imag
_atom_type_scat_source
C C 0.0033 0.0016 'International Tables Vol C Tables 4.2.6.8 and 6.1.1.4'
O O 0.0106 0.0060 'International Tables Vol C Tables 4.2.6.8 and 6.1.1.4'
S S 0.1246 0.1234 'International Tables Vol C Tables 4.2.6.8 and 6.1.1.4'
H H 0.0000 0.0000 'International Tables Vol C Tables 4.2.6.8 and 6.1.1.4'

loop_
_geom_angle_atom_site_label_1
_geom_angle_atom_site_label_2
_geom_angle_atom_site_label_3
_geom_angle
C2 C1 C10 107.88(15)
C2 C1 S1 114.86(13)
C10 C1 S1 114.46(14)
C2 C1 H1 106.3
C10 C1 H1 106.3
S1 C1 H1 106.3
O5 C2 C3 110.20(15)
O5 C2 C1 112.00(15)
C3 C2 C1 109.35(15)
O5 C2 H2 108.4
C3 C2 H2 108.4
C1 C2 H2 108.4
C4 C3 C2 115.07(16)
C4 C3 H3A 108.5
C2 C3 H3A 108.5
C4 C3 H3B 108.5
C2 C3 H3B 108.5
H3A C3 H3B 107.5
C9 C4 C5 119.02(17)
C9 C4 C3 122.10(17)
C5 C4 C3 118.81(17)
C6 C5 C4 120.85(18)
C6 C5 H5 119.6
C4 C5 H5 119.6
O3 C6 C5 124.82(17)
O3 C6 C7 115.00(16)
C5 C6 C7 120.18(18)
O4 C7 C8 124.88(17)
O4 C7 C6 116.49(16)
C8 C7 C6 118.63(17)
C7 C8 C9 121.14(18)
C7 C8 H8 119.4
C9 C8 H8 119.4
C4 C9 C8 120.15(18)
C4 C9 C10 119.95(16)
C8 C9 C10 119.85(17)
C9 C10 C11 110.03(15)
C9 C10 C1 108.93(15)
C11 C10 C1 109.07(15)
C9 C10 H10 109.6
C11 C10 H10 109.6
C1 C10 H10 109.6
C12 C11 C16 117.85(18)
C12 C11 C10 123.43(18)
C16 C11 C10 118.71(17)
C13 C12 C11 121.8(2)
C13 C12 H12 119.1
C11 C12 H12 119.1
C12 C13 C14 119.5(2)
C12 C13 H13 120.2
C14 C13 H13 120.2
C15 C14 C13 119.9(2)
C15 C14 H14 120.0
C13 C14 H14 120.0
C14 C15 C16 120.0(2)
C14 C15 H15 120.0
C16 C15 H15 120.0
O5 C16 C11 122.93(17)
O5 C16 C15 116.24(18)
C11 C16 C15 120.82(18)
O3 C17 H17A 109.5
O3 C17 H17B 109.5
H17A C17 H17B 109.5
O3 C17 H17C 109.5
H17A C17 H17C 109.5
H17B C17 H17C 109.5
O4 C18 H18A 109.5
O4 C18 H18B 109.5
H18A C18 H18B 109.5
O4 C18 H18C 109.5
H18A C18 H18C 109.5
H18B C18 H18C 109.5
C20 C19 C24 120.82(18)
C20 C19 S1 120.02(15)
C24 C19 S1 119.16(15)
C19 C20 C21 119.23(19)
C19 C20 H20 120.4
C21 C20 H20 120.4
C22 C21 C20 121.28(19)
C22 C21 H21 119.4
C20 C21 H21 119.4
C21 C22 C23 118.13(19)
C21 C22 C25 120.4(2)
C23 C22 C25 121.4(2)
C24 C23 C22 121.52(19)
C24 C23 H23 119.2
C22 C23 H23 119.2
C19 C24 C23 119.00(19)
C19 C24 H24 120.5
C23 C24 H24 120.5
C22 C25 H25A 109.5
C22 C25 H25B 109.5
H25A C25 H25B 109.5
C22 C25 H25C 109.5
H25A C25 H25C 109.5
H25B C25 H25C 109.5
C6 O3 C17 116.36(15)
C7 O4 C18 116.60(15)
C16 O5 C2 119.88(14)
O2 S1 O1 119.48(9)
O2 S1 C19 107.79(9)
O1 S1 C19 106.72(9)
O2 S1 C1 106.95(9)
O1 S1 C1 105.74(9)
C19 S1 C1 109.98(9)

loop_
_geom_bond_atom_site_label_1
_geom_bond_atom_site_label_2
_geom_bond_distance
C1 C2 1.528(3)
C1 C10 1.537(3)
C1 S1 1.809(2)
C1 H1 1.0000
C2 O5 1.460(2)
C2 C3 1.528(3)
C2 H2 1.0000
C3 C4 1.525(3)
C3 H3A 0.9900
C3 H3B 0.9900
C4 C9 1.379(3)
C4 C5 1.407(3)
C5 C6 1.387(3)
C5 H5 0.9500
C6 O3 1.375(2)
C6 C7 1.408(3)
C7 O4 1.370(2)
C7 C8 1.383(3)
C8 C9 1.408(3)
C8 H8 0.9500
C9 C10 1.525(3)
C10 C11 1.525(3)
C10 H10 1.0000
C11 C12 1.394(3)
C11 C16 1.397(3)
C12 C13 1.387(3)
C12 H12 0.9500
C13 C14 1.392(3)
C13 H13 0.9500
C14 C15 1.385(3)
C14 H14 0.9500
C15 C16 1.400(3)
C15 H15 0.9500
C16 O5 1.376(2)
C17 O3 1.426(2)
C17 H17A 0.9800
C17 H17B 0.9800
C17 H17C 0.9800
C18 O4 1.428(2)
C18 H18A 0.9800
C18 H18B 0.9800
C18 H18C 0.9800
C19 C20 1.387(3)
C19 C24 1.389(3)
C19 S1 1.778(2)
C20 C21 1.397(3)
C20 H20 0.9500
C21 C22 1.393(3)
C21 H21 0.9500
C22 C23 1.395(3)
C22 C25 1.518(3)
C23 C24 1.395(3)
C23 H23 0.9500
C24 H24 0.9500
C25 H25A 0.9800
C25 H25B 0.9800
C25 H25C 0.9800
O1 S1 1.4498(14)
O2 S1 1.4421(15)
